data_7038274
loop_
_publ_author_name
'Gryca, Izabela'
'Machura, Barbara'
'Ma\/lecki, Jan Grzegorz'
'Kusz, Joachim'
'Shul'pina, Lidia S.'
'Ikonnikov, Nikolay S.'
'Shul'pin, Georgiy B.'

_publ_section_title
;
 p-Tolylimido rhenium(v) complexes with phenolate-based ligands:
 synthesis, X-ray studies and catalytic activity in oxidation with
 tert-butylhydroperoxide.
;
_journal_issue 1
_journal_name_full 'Dalton transactions (Cambridge, England : 2003)'
_journal_page_first 334
_journal_page_last 351
_journal_paper_doi 10.1039/c5dt03598h
_journal_volume 45
_journal_year 2015
_chemical_formula_moiety 'C56 H45 Cl N2 O P2 Re S, F6 P'
_chemical_formula_sum 'C56 H45 Cl F6 N2 O P3 Re S'
_chemical_formula_weight 1222.56
_chemical_name_systematic
; 
 ? 
;
_space_group_IT_number 14
_symmetry_cell_setting monoclinic
_symmetry_space_group_name_Hall '-P 2ybc'
_symmetry_space_group_name_H-M 'P 1 21/c 1'
_atom_sites_solution_hydrogens geom
_atom_sites_solution_primary direct
_atom_sites_solution_secondary difmap
_audit_creation_method SHELXL-97
_audit_update_record
;
2015-09-03 deposited with the CCDC.
2015-11-10 downloaded from the CCDC.
;
_cell_angle_alpha 90.00
_cell_angle_beta 91.344(3)
_cell_angle_gamma 90.00
_cell_formula_units_Z 4
_cell_length_a 12.2050(4)
_cell_length_b 11.5341(5)
_cell_length_c 36.2386(12)
_cell_measurement_reflns_used 9723
_cell_measurement_temperature 293.0(2)
_cell_measurement_theta_max 28.5270
_cell_measurement_theta_min 3.5760
_cell_volume 5100.0(3)
_computing_cell_refinement 'CrysAlis RED v. 1.163 (UNIL IC & KUMA 2000)'
_computing_data_collection 'CrysAlis CCD v. 1.163 (UNIL IC & KUMA 2000)'
_computing_data_reduction 'CrysAlis RED v. 1.163 (UNIL IC & KUMA 2000)'
_computing_molecular_graphics
;XP in SHELXTL/PC (Sheldrick, 1990b)
 ORTEP-3 W v. 1.062 (Farrugia 1997)
;
_computing_publication_material
;SHELXL-97 (Sheldrick, 1997) and
 PLATON (Spek, 1990)
;
_computing_structure_refinement 'SHELXL-97 (Sheldrick, 1997)'
_computing_structure_solution 'SHELXS-97 (Sheldrick, 1990)'
_diffrn_ambient_temperature 293(2)
_diffrn_measured_fraction_theta_full 0.998
_diffrn_measured_fraction_theta_max 0.998
_diffrn_measurement_device_type 'Xcalibur, Atlas, Gemini ultra'
_diffrn_measurement_method '\w scans'
_diffrn_radiation_monochromator graphite
_diffrn_radiation_source 'fine-focus sealed tube'
_diffrn_radiation_type MoK\a
_diffrn_radiation_wavelength 0.71073
_diffrn_reflns_av_R_equivalents 0.0963
_diffrn_reflns_av_sigmaI/netI 0.0949
_diffrn_reflns_limit_h_max 14
_diffrn_reflns_limit_h_min -14
_diffrn_reflns_limit_k_max 13
_diffrn_reflns_limit_k_min -13
_diffrn_reflns_limit_l_max 43
_diffrn_reflns_limit_l_min -43
_diffrn_reflns_number 33240
_diffrn_reflns_theta_full 25.00
_diffrn_reflns_theta_max 25.00
_diffrn_reflns_theta_min 3.28
_exptl_absorpt_coefficient_mu 2.635
_exptl_absorpt_correction_T_max 1.00000
_exptl_absorpt_correction_T_min 0.42004
_exptl_absorpt_correction_type empirical
_exptl_absorpt_process_details 'CrysAlis RED, (2005)'
_exptl_crystal_colour green
_exptl_crystal_density_diffrn 1.592
_exptl_crystal_density_method 'not measured'
_exptl_crystal_description prism
_exptl_crystal_F_000 2440
_exptl_crystal_size_max 0.15942
_exptl_crystal_size_mid 0.06400
_exptl_crystal_size_min 0.03823
_refine_diff_density_max 3.571
_refine_diff_density_min -2.327
_refine_diff_density_rms 0.166
_refine_ls_extinction_method none
_refine_ls_goodness_of_fit_ref 1.072
_refine_ls_hydrogen_treatment constr
_refine_ls_matrix_type full
_refine_ls_number_parameters 641
_refine_ls_number_reflns 8965
_refine_ls_number_restraints 0
_refine_ls_restrained_S_all 1.072
_refine_ls_R_factor_all 0.1062
_refine_ls_R_factor_gt 0.0789
_refine_ls_shift/su_max 0.001
_refine_ls_shift/su_mean 0.000
_refine_ls_structure_factor_coef Fsqd
_refine_ls_weighting_details 'calc w=1/[\s^2^(Fo^2^)+(0.0325P)^2^+67.2566P] where P=(Fo^2^+2Fc^2^)/3'
_refine_ls_weighting_scheme calc
_refine_ls_wR_factor_gt 0.1525
_refine_ls_wR_factor_ref 0.1617
_reflns_number_gt 6738
_reflns_number_total 8965
_reflns_threshold_expression >2sigma(I)
_cod_data_source_file c5dt03598h2.cif
_cod_data_source_block ren449
_cod_original_cell_volume 5100.1(3)
_cod_original_sg_symbol_H-M P21/c
_cod_database_code 7038274

loop_
_symmetry_equiv_pos_as_xyz
'x, y, z'
'-x, y+1/2, -z+1/2'
'-x, -y, -z'
'x, -y-1/2, z-1/2'

loop_
_atom_site_label
_atom_site_type_symbol
_atom_site_fract_x
_atom_site_fract_y
_atom_site_fract_z
_atom_site_U_iso_or_equiv
_atom_site_adp_type
_atom_site_occupancy
_atom_site_symmetry_multiplicity
_atom_site_calc_flag
_atom_site_refinement_flags
Re1 Re 0.76575(3) 0.73582(3) 0.850346(11) 0.02816(14) Uani 1 1 d .
O1 O 0.6362(6) 0.7287(6) 0.81553(19) 0.0379(18) Uani 1 1 d .
N1 N 0.7002(7) 0.5733(7) 0.8696(2) 0.035(2) Uani 1 1 d .
N2 N 0.8835(7) 0.7501(7) 0.8777(2) 0.032(2) Uani 1 1 d .
S1 S 0.5880(3) 0.3840(3) 0.87380(11) 0.0574(9) Uani 1 1 d .
P1 P 0.6523(2) 0.8439(2) 0.89604(8) 0.0306(6) Uani 1 1 d .
P2 P 0.8790(2) 0.6278(2) 0.80467(8) 0.0294(6) Uani 1 1 d .
Cl1 Cl 0.7964(2) 0.9194(2) 0.82063(8) 0.0405(7) Uani 1 1 d .
C1 C 0.7438(9) 0.9257(10) 0.9262(3) 0.040(3) Uani 1 1 d .
C2 C 0.7930(9) 0.8822(11) 0.9582(3) 0.046(3) Uani 1 1 d .
H2 H 0.7805 0.8055 0.9648 0.055 Uiso 1 1 calc R
C3 C 0.8603(11) 0.9501(14) 0.9805(4) 0.061(4) Uani 1 1 d .
H3 H 0.8900 0.9204 1.0024 0.073 Uiso 1 1 calc R
C4 C 0.8827(11) 1.0609(15) 0.9701(4) 0.068(4) Uani 1 1 d .
H4 H 0.9274 1.1074 0.9850 0.082 Uiso 1 1 calc R
C5 C 0.8399(11) 1.1037(11) 0.9379(4) 0.059(4) Uani 1 1 d .
H5 H 0.8587 1.1779 0.9303 0.071 Uiso 1 1 calc R
C6 C 0.7690(9) 1.0381(10) 0.9165(3) 0.044(3) Uani 1 1 d .
H6 H 0.7376 1.0700 0.8951 0.053 Uiso 1 1 calc R
C7 C 0.5543(9) 0.9508(10) 0.8805(3) 0.041(3) Uani 1 1 d .
C8 C 0.5096(10) 1.0264(11) 0.9070(4) 0.058(4) Uani 1 1 d .
H8 H 0.5340 1.0220 0.9314 0.070 Uiso 1 1 calc R
C9 C 0.4311(12) 1.1057(14) 0.8971(5) 0.080(5) Uani 1 1 d .
H9 H 0.4024 1.1543 0.9149 0.096 Uiso 1 1 calc R
C10 C 0.3948(13) 1.1144(16) 0.8618(6) 0.093(6) Uani 1 1 d .
H10 H 0.3415 1.1690 0.8555 0.112 Uiso 1 1 calc R
C11 C 0.4364(13) 1.0425(17) 0.8348(5) 0.091(6) Uani 1 1 d .
H11 H 0.4115 1.0486 0.8104 0.109 Uiso 1 1 calc R
C12 C 0.5162(10) 0.9608(12) 0.8448(4) 0.059(4) Uani 1 1 d .
H12 H 0.5441 0.9122 0.8269 0.070 Uiso 1 1 calc R
C13 C 0.5639(8) 0.7471(10) 0.9234(3) 0.038(3) Uani 1 1 d .
C14 C 0.5671(10) 0.7381(12) 0.9611(3) 0.052(3) Uani 1 1 d .
H14 H 0.6130 0.7853 0.9754 0.062 Uiso 1 1 calc R
C15 C 0.4999(12) 0.6564(14) 0.9774(4) 0.070(4) Uani 1 1 d .
H15 H 0.5025 0.6475 1.0030 0.084 Uiso 1 1 calc R
C16 C 0.4303(11) 0.5892(13) 0.9567(5) 0.067(4) Uani 1 1 d .
H16 H 0.3877 0.5332 0.9680 0.080 Uiso 1 1 calc R
C17 C 0.4229(10) 0.6038(11) 0.9191(4) 0.060(4) Uani 1 1 d .
H17 H 0.3728 0.5604 0.9052 0.072 Uiso 1 1 calc R
C18 C 0.4891(10) 0.6821(12) 0.9022(4) 0.053(3) Uani 1 1 d .
H18 H 0.4843 0.6920 0.8767 0.063 Uiso 1 1 calc R
C19 C 0.5756(8) 0.6458(10) 0.8006(3) 0.033(3) Uani 1 1 d .
C20 C 0.5112(10) 0.6716(12) 0.7694(3) 0.051(3) Uani 1 1 d .
H20 H 0.5126 0.7459 0.7594 0.061 Uiso 1 1 calc R
C21 C 0.4454(10) 0.5874(13) 0.7531(4) 0.060(4) Uani 1 1 d .
H21 H 0.4023 0.6048 0.7324 0.072 Uiso 1 1 calc R
C22 C 0.4442(12) 0.4780(14) 0.7680(5) 0.070(4) Uani 1 1 d .
H22 H 0.4011 0.4210 0.7567 0.084 Uiso 1 1 calc R
C23 C 0.5043(10) 0.4516(11) 0.7984(4) 0.053(3) Uani 1 1 d .
H23 H 0.5019 0.3768 0.8079 0.064 Uiso 1 1 calc R
C24 C 0.5712(9) 0.5362(10) 0.8161(3) 0.042(3) Uani 1 1 d .
C25 C 0.6257(9) 0.5084(10) 0.8505(3) 0.039(3) Uani 1 1 d .
C26 C 0.6737(10) 0.4197(10) 0.9099(3) 0.047(3) Uani 1 1 d .
C27 C 0.6936(13) 0.3551(13) 0.9422(4) 0.067(4) Uani 1 1 d .
H27 H 0.6589 0.2843 0.9458 0.081 Uiso 1 1 calc R
C28 C 0.7633(14) 0.3975(13) 0.9675(4) 0.070(5) Uani 1 1 d .
H28 H 0.7771 0.3550 0.9889 0.083 Uiso 1 1 calc R
C29 C 0.8165(12) 0.5035(13) 0.9630(4) 0.064(4) Uani 1 1 d .
H29 H 0.8648 0.5308 0.9812 0.077 Uiso 1 1 calc R
C30 C 0.7974(10) 0.5678(10) 0.9314(3) 0.043(3) Uani 1 1 d .
H30 H 0.8316 0.6391 0.9284 0.051 Uiso 1 1 calc R
C31 C 0.7265(10) 0.5251(10) 0.9040(3) 0.042(3) Uani 1 1 d .
C32 C 0.9797(8) 0.7821(10) 0.8949(3) 0.033(3) Uani 1 1 d .
C33 C 1.0468(9) 0.6965(10) 0.9116(3) 0.040(3) Uani 1 1 d .
H33 H 1.0262 0.6189 0.9110 0.048 Uiso 1 1 calc R
C34 C 1.1432(9) 0.7300(10) 0.9288(3) 0.042(3) Uani 1 1 d .
H34 H 1.1877 0.6737 0.9397 0.051 Uiso 1 1 calc R
C35 C 1.1762(9) 0.8436(11) 0.9303(3) 0.042(3) Uani 1 1 d .
C36 C 1.1089(9) 0.9272(10) 0.9136(3) 0.045(3) Uani 1 1 d .
H36 H 1.1289 1.0049 0.9147 0.054 Uiso 1 1 calc R
C37 C 1.0126(9) 0.8952(10) 0.8956(3) 0.043(3) Uani 1 1 d .
H37 H 0.9698 0.9513 0.8838 0.052 Uiso 1 1 calc R
C38 C 1.2821(10) 0.8798(13) 0.9492(4) 0.068(4) Uani 1 1 d .
H38A H 1.3000 0.8262 0.9687 0.102 Uiso 1 1 calc R
H38B H 1.2742 0.9562 0.9593 0.102 Uiso 1 1 calc R
H38C H 1.3398 0.8799 0.9316 0.102 Uiso 1 1 calc R
C39 C 1.0252(9) 0.6565(10) 0.8130(3) 0.039(3) Uani 1 1 d .
C40 C 1.1015(11) 0.5700(13) 0.8213(4) 0.062(4) Uani 1 1 d .
H40 H 1.0794 0.4930 0.8227 0.074 Uiso 1 1 calc R
C41 C 1.2101(12) 0.5992(16) 0.8275(5) 0.079(5) Uani 1 1 d .
H41 H 1.2612 0.5410 0.8324 0.095 Uiso 1 1 calc R
C42 C 1.2441(12) 0.7135(16) 0.8265(4) 0.072(5) Uani 1 1 d .
H42 H 1.3170 0.7329 0.8314 0.086 Uiso 1 1 calc R
C43 C 1.1688(11) 0.7968(13) 0.8182(4) 0.059(4) Uani 1 1 d .
H43 H 1.1911 0.8738 0.8168 0.070 Uiso 1 1 calc R
C44 C 1.0599(10) 0.7699(12) 0.8119(3) 0.053(3) Uani 1 1 d .
H44 H 1.0097 0.8287 0.8068 0.064 Uiso 1 1 calc R
C45 C 0.8662(9) 0.6588(9) 0.7553(3) 0.035(3) Uani 1 1 d .
C46 C 0.7950(9) 0.7411(10) 0.7414(3) 0.043(3) Uani 1 1 d .
H46 H 0.7479 0.7798 0.7570 0.051 Uiso 1 1 calc R
C47 C 0.7939(12) 0.7661(14) 0.7041(4) 0.068(4) Uani 1 1 d .
H47 H 0.7459 0.8221 0.6947 0.082 Uiso 1 1 calc R
C48 C 0.8615(12) 0.7104(15) 0.6810(4) 0.071(5) Uani 1 1 d .
H48 H 0.8606 0.7285 0.6560 0.085 Uiso 1 1 calc R
C49 C 0.9307(12) 0.6279(14) 0.6945(4) 0.065(4) Uani 1 1 d .
H49 H 0.9756 0.5882 0.6784 0.078 Uiso 1 1 calc R
C50 C 0.9357(11) 0.6023(12) 0.7311(3) 0.054(3) Uani 1 1 d .
H50 H 0.9854 0.5473 0.7400 0.065 Uiso 1 1 calc R
C51 C 0.8579(10) 0.4728(10) 0.8078(3) 0.041(3) Uani 1 1 d .
C52 C 0.8865(11) 0.4155(11) 0.8404(4) 0.054(4) Uani 1 1 d .
H52 H 0.9221 0.4550 0.8596 0.065 Uiso 1 1 calc R
C53 C 0.8612(12) 0.2980(11) 0.8441(4) 0.067(5) Uani 1 1 d .
H53 H 0.8794 0.2594 0.8659 0.080 Uiso 1 1 calc R
C54 C 0.8088(12) 0.2381(12) 0.8153(5) 0.072(5) Uani 1 1 d .
H54 H 0.7926 0.1597 0.8176 0.086 Uiso 1 1 calc R
C55 C 0.7820(13) 0.2967(12) 0.7838(5) 0.068(4) Uani 1 1 d .
H55 H 0.7469 0.2571 0.7646 0.082 Uiso 1 1 calc R
C56 C 0.8051(11) 0.4127(10) 0.7795(4) 0.053(3) Uani 1 1 d .
H56 H 0.7853 0.4505 0.7577 0.064 Uiso 1 1 calc R
P3 P 1.1607(4) 0.3304(3) 0.93302(11) 0.0615(10) Uani 1 1 d .
F1 F 1.2576(13) 0.2971(18) 0.9575(4) 0.203(8) Uani 1 1 d .
F2 F 1.0866(11) 0.3001(11) 0.9658(3) 0.146(5) Uani 1 1 d .
F3 F 1.1533(16) 0.2078(10) 0.9174(4) 0.187(7) Uani 1 1 d .
F4 F 1.1710(12) 0.4559(9) 0.9471(3) 0.135(5) Uani 1 1 d .
F5 F 1.2369(13) 0.3575(12) 0.9001(3) 0.161(6) Uani 1 1 d .
F6 F 1.0628(12) 0.3679(16) 0.9087(4) 0.193(7) Uani 1 1 d .

loop_
_atom_site_aniso_label
_atom_site_aniso_U_11
_atom_site_aniso_U_22
_atom_site_aniso_U_33
_atom_site_aniso_U_23
_atom_site_aniso_U_13
_atom_site_aniso_U_12
Re1 0.0303(2) 0.0177(2) 0.0367(2) 0.00256(18) 0.00629(16) 0.00002(19)
O1 0.035(4) 0.033(4) 0.045(4) 0.002(4) -0.013(3) -0.005(3)
N1 0.034(5) 0.031(5) 0.040(6) -0.004(4) 0.016(4) -0.007(4)
N2 0.034(5) 0.028(5) 0.034(5) -0.006(4) 0.008(4) -0.011(4)
S1 0.057(2) 0.0378(19) 0.079(2) 0.0077(16) 0.0214(19) -0.0132(16)
P1 0.0261(14) 0.0242(15) 0.0419(16) 0.0032(12) 0.0087(12) 0.0044(11)
P2 0.0335(16) 0.0188(14) 0.0365(15) 0.0005(11) 0.0098(12) 0.0028(11)
Cl1 0.0459(17) 0.0257(14) 0.0501(17) 0.0070(12) 0.0041(13) -0.0056(12)
C1 0.035(7) 0.042(7) 0.045(7) -0.009(5) 0.006(6) -0.001(5)
C2 0.037(7) 0.053(8) 0.048(8) -0.006(6) 0.007(6) -0.001(6)
C3 0.045(8) 0.072(11) 0.065(9) -0.016(8) -0.002(7) 0.006(7)
C4 0.047(9) 0.082(12) 0.074(11) -0.037(9) -0.004(8) -0.007(8)
C5 0.052(9) 0.038(8) 0.089(11) -0.009(7) 0.018(8) -0.015(6)
C6 0.041(7) 0.037(7) 0.055(8) -0.001(6) 0.007(6) -0.003(6)
C7 0.038(7) 0.042(7) 0.043(7) 0.005(5) 0.006(6) 0.006(5)
C8 0.045(8) 0.052(8) 0.079(10) 0.013(7) 0.028(7) 0.018(6)
C9 0.057(10) 0.076(12) 0.108(14) 0.012(10) 0.024(10) 0.038(9)
C10 0.064(11) 0.100(15) 0.117(16) 0.045(12) 0.010(11) 0.041(10)
C11 0.075(12) 0.114(15) 0.082(12) 0.034(11) -0.015(10) 0.038(11)
C12 0.047(8) 0.051(9) 0.078(10) 0.004(7) 0.001(7) 0.021(7)
C13 0.030(6) 0.042(7) 0.044(6) 0.005(5) 0.010(5) 0.007(5)
C14 0.047(7) 0.059(9) 0.050(7) 0.021(7) 0.011(6) -0.001(7)
C15 0.060(10) 0.085(12) 0.065(10) 0.036(9) 0.018(8) 0.001(9)
C16 0.047(9) 0.062(10) 0.093(12) 0.024(9) 0.029(9) -0.008(7)
C17 0.040(8) 0.046(8) 0.095(12) 0.001(8) 0.023(8) -0.004(6)
C18 0.035(7) 0.064(9) 0.058(8) -0.012(7) 0.013(6) -0.001(6)
C19 0.024(6) 0.041(7) 0.035(6) -0.003(5) 0.006(5) -0.001(5)
C20 0.047(8) 0.050(8) 0.056(8) 0.001(6) -0.008(6) -0.006(6)
C21 0.045(8) 0.069(10) 0.065(9) -0.019(8) -0.016(7) -0.003(7)
C22 0.052(9) 0.067(11) 0.092(12) -0.029(9) -0.001(9) -0.014(8)
C23 0.047(8) 0.030(7) 0.084(10) -0.004(7) 0.009(8) -0.007(6)
C24 0.025(6) 0.044(7) 0.057(8) -0.006(6) 0.009(6) -0.007(5)
C25 0.027(6) 0.034(7) 0.056(8) 0.003(5) 0.020(6) 0.008(5)
C26 0.055(8) 0.030(7) 0.056(8) 0.013(6) 0.024(6) 0.011(6)
C27 0.087(12) 0.046(9) 0.070(11) 0.014(8) 0.025(9) 0.004(8)
C28 0.095(12) 0.055(10) 0.060(10) 0.029(8) 0.036(9) 0.018(9)
C29 0.062(9) 0.074(11) 0.057(9) 0.008(8) 0.013(7) 0.016(8)
C30 0.050(8) 0.031(7) 0.048(7) 0.015(5) 0.014(6) 0.014(5)
C31 0.043(7) 0.036(7) 0.047(7) -0.003(5) 0.018(6) 0.009(5)
C32 0.028(6) 0.042(7) 0.029(5) -0.001(5) 0.011(5) -0.010(5)
C33 0.039(7) 0.030(6) 0.051(7) 0.007(5) 0.011(6) 0.001(5)
C34 0.035(6) 0.037(7) 0.054(7) 0.001(6) -0.002(5) 0.011(6)
C35 0.022(6) 0.057(8) 0.047(7) -0.006(6) 0.009(5) 0.001(6)
C36 0.032(7) 0.035(7) 0.067(8) -0.006(6) 0.007(6) -0.003(5)
C37 0.041(7) 0.028(6) 0.061(8) 0.002(5) 0.015(6) 0.002(5)
C38 0.040(8) 0.081(11) 0.084(11) -0.020(9) 0.001(7) -0.011(7)
C39 0.041(7) 0.038(7) 0.039(7) -0.005(5) 0.012(5) 0.002(5)
C40 0.049(9) 0.058(9) 0.079(10) -0.009(7) 0.010(7) 0.012(7)
C41 0.042(9) 0.087(13) 0.107(14) 0.002(10) 0.005(9) 0.028(9)
C42 0.040(8) 0.102(14) 0.073(10) -0.004(9) 0.010(7) -0.002(9)
C43 0.050(9) 0.059(9) 0.067(9) -0.002(7) 0.013(7) -0.006(7)
C44 0.040(7) 0.062(9) 0.059(8) 0.005(7) 0.010(6) -0.013(7)
C45 0.036(6) 0.033(6) 0.036(6) 0.006(5) 0.009(5) 0.002(5)
C46 0.048(7) 0.037(7) 0.043(6) -0.001(5) -0.005(5) 0.012(6)
C47 0.068(9) 0.084(11) 0.053(8) 0.026(8) -0.005(7) -0.003(9)
C48 0.067(10) 0.116(14) 0.029(7) 0.013(8) 0.000(7) -0.021(10)
C49 0.062(10) 0.086(12) 0.047(9) 0.000(8) 0.012(7) -0.006(8)
C50 0.056(8) 0.064(9) 0.043(8) -0.003(6) 0.016(6) 0.003(7)
C51 0.047(7) 0.030(6) 0.047(7) -0.003(5) 0.017(6) 0.001(5)
C52 0.065(9) 0.045(8) 0.053(8) 0.005(6) 0.022(7) 0.023(7)
C53 0.085(11) 0.033(8) 0.083(11) 0.034(7) 0.035(9) 0.024(7)
C54 0.084(11) 0.027(7) 0.107(13) -0.016(9) 0.042(10) 0.002(7)
C55 0.084(11) 0.037(8) 0.084(11) -0.007(8) 0.022(9) -0.010(7)
C56 0.064(9) 0.032(7) 0.064(9) -0.006(6) 0.022(7) -0.008(6)
P3 0.088(3) 0.044(2) 0.053(2) -0.0019(16) 0.001(2) 0.000(2)
F1 0.170(14) 0.30(2) 0.138(12) 0.030(13) -0.049(10) 0.081(14)
F2 0.183(12) 0.127(10) 0.132(10) -0.002(8) 0.071(9) -0.052(9)
F3 0.36(2) 0.076(9) 0.127(11) -0.043(8) 0.051(13) -0.025(11)
F4 0.239(15) 0.059(7) 0.108(8) -0.020(6) 0.020(9) -0.019(8)
F5 0.236(16) 0.137(11) 0.115(9) -0.016(8) 0.085(10) -0.062(11)
F6 0.148(13) 0.25(2) 0.175(14) -0.004(14) -0.078(11) 0.043(13)

loop_
_atom_type_symbol
_atom_type_description
_atom_type_scat_dispersion_real
_atom_type_scat_dispersion_imag
_atom_type_scat_source
C C 0.0033 0.0016 'International Tables Vol C Tables 4.2.6.8 and 6.1.1.4'
H H 0.0000 0.0000 'International Tables Vol C Tables 4.2.6.8 and 6.1.1.4'
N N 0.0061 0.0033 'International Tables Vol C Tables 4.2.6.8 and 6.1.1.4'
O O 0.0106 0.0060 'International Tables Vol C Tables 4.2.6.8 and 6.1.1.4'
F F 0.0171 0.0103 'International Tables Vol C Tables 4.2.6.8 and 6.1.1.4'
P P 0.1023 0.0942 'International Tables Vol C Tables 4.2.6.8 and 6.1.1.4'
Cl Cl 0.1484 0.1585 'International Tables Vol C Tables 4.2.6.8 and 6.1.1.4'
Re Re -1.0185 7.2310 'International Tables Vol C Tables 4.2.6.8 and 6.1.1.4'
S S 0.1246 0.1234 'International Tables Vol C Tables 4.2.6.8 and 6.1.1.4'

loop_
_geom_angle_atom_site_label_1
_geom_angle_atom_site_label_2
_geom_angle_atom_site_label_3
_geom_angle
N2 Re1 O1 174.9(3)
N2 Re1 N1 101.9(4)
O1 Re1 N1 82.8(3)
N2 Re1 Cl1 92.1(3)
O1 Re1 Cl1 83.3(2)
N1 Re1 Cl1 165.9(3)
N2 Re1 P2 87.8(3)
O1 Re1 P2 90.2(2)
N1 Re1 P2 89.8(2)
Cl1 Re1 P2 92.75(9)
N2 Re1 P1 92.2(3)
O1 Re1 P1 89.8(2)
N1 Re1 P1 90.2(2)
Cl1 Re1 P1 87.27(9)
P2 Re1 P1 179.96(12)
C19 O1 Re1 135.7(7)
C25 N1 C31 111.9(9)
C25 N1 Re1 124.2(8)
C31 N1 Re1 123.8(8)
C32 N2 Re1 167.9(8)
C26 S1 C25 90.5(6)
C7 P1 C1 103.2(6)
C7 P1 C13 100.9(5)
C1 P1 C13 110.5(5)
C7 P1 Re1 120.4(4)
C1 P1 Re1 108.3(4)
C13 P1 Re1 112.9(4)
C51 P2 C45 104.2(5)
C51 P2 C39 107.9(5)
C45 P2 C39 100.8(5)
C51 P2 Re1 111.5(3)
C45 P2 Re1 120.8(4)
C39 P2 Re1 110.5(4)
C6 C1 C2 117.3(12)
C6 C1 P1 118.2(10)
C2 C1 P1 124.4(10)
C3 C2 C1 121.6(13)
C3 C2 H2 119.2
C1 C2 H2 119.2
C4 C3 C2 119.4(15)
C4 C3 H3 120.3
C2 C3 H3 120.3
C5 C4 C3 120.1(14)
C5 C4 H4 119.9
C3 C4 H4 119.9
C4 C5 C6 120.6(13)
C4 C5 H5 119.7
C6 C5 H5 119.7
C5 C6 C1 120.8(13)
C5 C6 H6 119.6
C1 C6 H6 119.6
C12 C7 C8 117.5(12)
C12 C7 P1 124.2(9)
C8 C7 P1 118.3(10)
C9 C8 C7 120.9(15)
C9 C8 H8 119.6
C7 C8 H8 119.6
C10 C9 C8 120.8(16)
C10 C9 H9 119.6
C8 C9 H9 119.6
C9 C10 C11 120.5(15)
C9 C10 H10 119.8
C11 C10 H10 119.8
C10 C11 C12 118.9(16)
C10 C11 H11 120.5
C12 C11 H11 120.5
C7 C12 C11 121.5(14)
C7 C12 H12 119.3
C11 C12 H12 119.3
C14 C13 C18 120.7(11)
C14 C13 P1 125.1(10)
C18 C13 P1 114.2(9)
C13 C14 C15 118.2(14)
C13 C14 H14 120.9
C15 C14 H14 120.9
C16 C15 C14 121.1(14)
C16 C15 H15 119.4
C14 C15 H15 119.4
C15 C16 C17 120.2(13)
C15 C16 H16 119.9
C17 C16 H16 119.9
C18 C17 C16 120.1(14)
C18 C17 H17 119.9
C16 C17 H17 119.9
C17 C18 C13 119.5(13)
C17 C18 H18 120.2
C13 C18 H18 120.2
O1 C19 C24 121.6(10)
O1 C19 C20 118.6(10)
C24 C19 C20 119.8(11)
C21 C20 C19 120.4(13)
C21 C20 H20 119.8
C19 C20 H20 119.8
C22 C21 C20 119.4(14)
C22 C21 H21 120.3
C20 C21 H21 120.3
C23 C22 C21 121.3(13)
C23 C22 H22 119.4
C21 C22 H22 119.4
C22 C23 C24 120.8(13)
C22 C23 H23 119.6
C24 C23 H23 119.6
C19 C24 C23 118.3(12)
C19 C24 C25 122.3(11)
C23 C24 C25 119.3(12)
N1 C25 C24 127.7(10)
N1 C25 S1 113.0(9)
C24 C25 S1 119.0(9)
C31 C26 C27 121.3(14)
C31 C26 S1 111.7(9)
C27 C26 S1 127.0(11)
C28 C27 C26 118.4(14)
C28 C27 H27 120.8
C26 C27 H27 120.8
C27 C28 C29 122.2(14)
C27 C28 H28 118.9
C29 C28 H28 118.9
C30 C29 C28 119.9(15)
C30 C29 H29 120.1
C28 C29 H29 120.1
C29 C30 C31 119.5(13)
C29 C30 H30 120.2
C31 C30 H30 120.2
C30 C31 N1 128.5(11)
C30 C31 C26 118.7(12)
N1 C31 C26 112.8(11)
C37 C32 N2 121.0(11)
C37 C32 C33 119.6(11)
N2 C32 C33 119.4(10)
C34 C33 C32 118.7(10)
C34 C33 H33 120.7
C32 C33 H33 120.7
C35 C34 C33 122.3(11)
C35 C34 H34 118.9
C33 C34 H34 118.9
C34 C35 C36 118.3(11)
C34 C35 C38 122.0(12)
C36 C35 C38 119.7(12)
C37 C36 C35 120.4(11)
C37 C36 H36 119.8
C35 C36 H36 119.8
C32 C37 C36 120.7(11)
C32 C37 H37 119.6
C36 C37 H37 119.6
C35 C38 H38A 109.5
C35 C38 H38B 109.5
H38A C38 H38B 109.5
C35 C38 H38C 109.5
H38A C38 H38C 109.5
H38B C38 H38C 109.5
C44 C39 C40 118.9(12)
C44 C39 P2 117.8(9)
C40 C39 P2 123.3(10)
C41 C40 C39 119.7(14)
C41 C40 H40 120.2
C39 C40 H40 120.2
C40 C41 C42 121.0(14)
C40 C41 H41 119.5
C42 C41 H41 119.5
C43 C42 C41 118.6(14)
C43 C42 H42 120.7
C41 C42 H42 120.7
C42 C43 C44 121.5(14)
C42 C43 H43 119.3
C44 C43 H43 119.3
C39 C44 C43 120.4(13)
C39 C44 H44 119.8
C43 C44 H44 119.8
C46 C45 C50 118.6(11)
C46 C45 P2 122.2(8)
C50 C45 P2 119.0(9)
C45 C46 C47 119.7(11)
C45 C46 H46 120.2
C47 C46 H46 120.2
C48 C47 C46 120.9(14)
C48 C47 H47 119.6
C46 C47 H47 119.6
C47 C48 C49 119.7(13)
C47 C48 H48 120.1
C49 C48 H48 120.1
C48 C49 C50 121.2(14)
C48 C49 H49 119.4
C50 C49 H49 119.4
C49 C50 C45 119.9(13)
C49 C50 H50 120.1
C45 C50 H50 120.1
C56 C51 C52 119.7(12)
C56 C51 P2 120.8(10)
C52 C51 P2 119.3(10)
C51 C52 C53 119.3(14)
C51 C52 H52 120.4
C53 C52 H52 120.4
C54 C53 C52 120.6(14)
C54 C53 H53 119.7
C52 C53 H53 119.7
C55 C54 C53 118.6(13)
C55 C54 H54 120.7
C53 C54 H54 120.7
C54 C55 C56 122.1(15)
C54 C55 H55 118.9
C56 C55 H55 118.9
C55 C56 C51 119.7(14)
C55 C56 H56 120.2
C51 C56 H56 120.2
F1 P3 F3 91.3(11)
F1 P3 F6 178.3(11)
F3 P3 F6 90.5(10)
F1 P3 F4 89.3(10)
F3 P3 F4 177.2(7)
F6 P3 F4 88.9(9)
F1 P3 F2 87.4(9)
F3 P3 F2 92.6(8)
F6 P3 F2 92.5(9)
F4 P3 F2 90.1(7)
F1 P3 F5 91.6(9)
F3 P3 F5 86.2(8)
F6 P3 F5 88.5(9)
F4 P3 F5 91.1(7)
F2 P3 F5 178.4(8)

loop_
_geom_bond_atom_site_label_1
_geom_bond_atom_site_label_2
_geom_bond_distance
Re1 N2 1.734(8)
Re1 O1 2.002(7)
Re1 N1 2.161(8)
Re1 Cl1 2.409(3)
Re1 P2 2.512(3)
Re1 P1 2.514(3)
O1 C19 1.317(12)
N1 C25 1.356(14)
N1 C31 1.393(15)
N2 C32 1.368(13)
S1 C26 1.706(14)
S1 C25 1.732(11)
P1 C7 1.800(12)
P1 C1 1.811(12)
P1 C13 1.854(11)
P2 C51 1.811(12)
P2 C45 1.827(11)
P2 C39 1.833(12)
C1 C6 1.381(16)
C1 C2 1.387(17)
C2 C3 1.381(18)
C2 H2 0.9300
C3 C4 1.36(2)
C3 H3 0.9300
C4 C5 1.36(2)
C4 H4 0.9300
C5 C6 1.375(18)
C5 H5 0.9300
C6 H6 0.9300
C7 C12 1.368(17)
C7 C8 1.415(16)
C8 C9 1.367(18)
C8 H8 0.9300
C9 C10 1.35(2)
C9 H9 0.9300
C10 C11 1.39(2)
C10 H10 0.9300
C11 C12 1.397(18)
C11 H11 0.9300
C12 H12 0.9300
C13 C14 1.372(15)
C13 C18 1.397(16)
C14 C15 1.390(17)
C14 H14 0.9300
C15 C16 1.36(2)
C15 H15 0.9300
C16 C17 1.37(2)
C16 H16 0.9300
C17 C18 1.367(17)
C17 H17 0.9300
C18 H18 0.9300
C19 C24 1.384(16)
C19 C20 1.395(16)
C20 C21 1.383(17)
C20 H20 0.9300
C21 C22 1.37(2)
C21 H21 0.9300
C22 C23 1.34(2)
C22 H22 0.9300
C23 C24 1.417(17)
C23 H23 0.9300
C24 C25 1.437(17)
C26 C31 1.395(16)
C26 C27 1.403(18)
C27 C28 1.33(2)
C27 H27 0.9300
C28 C29 1.40(2)
C28 H28 0.9300
C29 C30 1.378(17)
C29 H29 0.9300
C30 C31 1.392(17)
C30 H30 0.9300
C32 C37 1.364(15)
C32 C33 1.410(15)
C33 C34 1.374(16)
C33 H33 0.9300
C34 C35 1.371(16)
C34 H34 0.9300
C35 C36 1.395(16)
C35 C38 1.507(17)
C36 C37 1.381(16)
C36 H36 0.9300
C37 H37 0.9300
C38 H38A 0.9600
C38 H38B 0.9600
C38 H38C 0.9600
C39 C44 1.376(17)
C39 C40 1.392(17)
C40 C41 1.381(19)
C40 H40 0.9300
C41 C42 1.38(2)
C41 H41 0.9300
C42 C43 1.36(2)
C42 H42 0.9300
C43 C44 1.378(17)
C43 H43 0.9300
C44 H44 0.9300
C45 C46 1.375(15)
C45 C50 1.397(15)
C46 C47 1.382(16)
C46 H46 0.9300
C47 C48 1.35(2)
C47 H47 0.9300
C48 C49 1.36(2)
C48 H48 0.9300
C49 C50 1.358(18)
C49 H49 0.9300
C50 H50 0.9300
C51 C56 1.385(17)
C51 C52 1.392(17)
C52 C53 1.397(18)
C52 H52 0.9300
C53 C54 1.39(2)
C53 H53 0.9300
C54 C55 1.36(2)
C54 H54 0.9300
C55 C56 1.377(17)
C55 H55 0.9300
C56 H56 0.9300
P3 F1 1.512(13)
P3 F3 1.525(11)
P3 F6 1.531(13)
P3 F4 1.538(10)
P3 F2 1.551(11)
P3 F5 1.560(11)

loop_
_geom_hbond_atom_site_label_D
_geom_hbond_atom_site_label_H
_geom_hbond_atom_site_label_A
_geom_hbond_distance_DH
_geom_hbond_distance_HA
_geom_hbond_distance_DA
_geom_hbond_angle_DHA
_geom_hbond_site_symmetry_A
C12 H12 O1 0.93 2.44 3.242(15) 145.1 .
C23 H23 S1 0.93 2.59 2.999(16) 107.3 .
C30 H30 N2 0.93 2.34 3.068(14) 134.8 .
C34 H34 F4 0.93 2.53 3.246(16) 133.6 .
C36 H36 F3 0.93 2.36 3.285(17) 172.0 1_565
C54 H54 Cl1 0.93 2.77 3.684(14) 166.3 1_545
